data_7038009
loop_
_publ_author_name
'Roebuck, James W.'
'Turkington, Jennifer R.'
'Rogers, David M.'
'Bailey, Philip J.'
'Griffin, Violina'
'Fischmann, Adam J.'
'Nichol, Gary S.'
'Pelser, Max'
'Parsons, Simon'
'Tasker, Peter A.'

_publ_section_title
;
 Preorganized tridentate analogues of mixed hydroxyoxime/carboxylate
 nickel extractants.
;
_journal_issue 9
_journal_name_full 'Dalton transactions (Cambridge, England : 2003)'
_journal_page_first 3734
_journal_page_last 3742
_journal_paper_doi 10.1039/c5dt04288g
_journal_volume 45
_journal_year 2016
_chemical_formula_moiety '[NiL2].1.5DCM.0.5Et2O'
_chemical_formula_sum 'C43.5 H44 Br2 Cl3 N4 Ni O2.5'
_chemical_formula_weight 987.71
_chemical_name_systematic
; 
 ? 
;
_space_group_IT_number 2
_symmetry_cell_setting triclinic
_symmetry_space_group_name_Hall '-P 1'
_symmetry_space_group_name_H-M 'P -1'
_atom_sites_solution_hydrogens geom
_atom_sites_solution_primary 'charge flipping'
_atom_sites_solution_secondary difmap
_audit_block_doi 10.5517/cc1jbddn
_audit_creation_date 2010-11-14
_audit_creation_method SHELXL-97
_audit_update_record
;
2015-10-26 deposited with the CCDC.
2016-01-12 downloaded from the CCDC.
;
_cell_angle_alpha 96.879(2)
_cell_angle_beta 96.761(2)
_cell_angle_gamma 115.104(2)
_cell_formula_units_Z 4
_cell_length_a 14.5459(4)
_cell_length_b 16.7717(4)
_cell_length_c 19.6958(5)
_cell_measurement_reflns_used 46614
_cell_measurement_temperature 100(2)
_cell_measurement_theta_max 73.2755
_cell_measurement_theta_min 2.2984
_cell_volume 4243.2(2)
_computing_cell_refinement
;
CrysAlisPro, Oxford Diffraction Ltd.,
Version 1.171.34.44 (release 25-10-2010 CrysAlis171 .NET)
(compiled Oct 25 2010,18:11:34)
;
_computing_data_collection
;
CrysAlisPro, Oxford Diffraction Ltd.,
Version 1.171.34.44 (release 25-10-2010 CrysAlis171 .NET)
(compiled Oct 25 2010,18:11:34)
;
_computing_data_reduction
;
CrysAlisPro, Oxford Diffraction Ltd.,
Version 1.171.34.44 (release 25-10-2010 CrysAlis171 .NET)
(compiled Oct 25 2010,18:11:34)
;
_computing_structure_refinement 'SHELXL-97 (Sheldrick, 2008)'
_computing_structure_solution Superflip
_diffrn_ambient_temperature 100(2)
_diffrn_detector_area_resol_mean 10.3147
_diffrn_measured_fraction_theta_full 0.979
_diffrn_measured_fraction_theta_max 0.979
_diffrn_measurement_device_type 'SuperNova, Dual, Cu at zero, Atlas'
_diffrn_measurement_method omega
_diffrn_radiation_monochromator mirror
_diffrn_radiation_source 'SuperNova (Cu) X-ray Source'
_diffrn_radiation_type CuK\a
_diffrn_radiation_wavelength 1.54184
_diffrn_reflns_av_R_equivalents 0.0462
_diffrn_reflns_av_sigmaI/netI 0.0284
_diffrn_reflns_limit_h_max 18
_diffrn_reflns_limit_h_min -17
_diffrn_reflns_limit_k_max 20
_diffrn_reflns_limit_k_min -17
_diffrn_reflns_limit_l_max 24
_diffrn_reflns_limit_l_min -24
_diffrn_reflns_number 82933
_diffrn_reflns_theta_full 73.43
_diffrn_reflns_theta_max 73.43
_diffrn_reflns_theta_min 2.30
_exptl_absorpt_coefficient_mu 4.946
_exptl_absorpt_correction_T_max 1.00000
_exptl_absorpt_correction_T_min 0.57394
_exptl_absorpt_correction_type multi-scan
_exptl_absorpt_process_details
;
CrysAlisPro, Oxford Diffraction Ltd.,
Version 1.171.34.44 (release 25-10-2010 CrysAlis171 .NET)
(compiled Oct 25 2010,18:11:34)
Empirical absorption correction using spherical harmonics,
 implemented in SCALE3 ABSPACK scaling algorithm.
;
_exptl_crystal_colour orange
_exptl_crystal_density_diffrn 1.546
_exptl_crystal_density_method 'not measured'
_exptl_crystal_description tablet
_exptl_crystal_F_000 2008
_exptl_crystal_size_max 0.141
_exptl_crystal_size_mid 0.107
_exptl_crystal_size_min 0.039
_refine_diff_density_max 1.359
_refine_diff_density_min -0.628
_refine_diff_density_rms 0.071
_refine_ls_extinction_method none
_refine_ls_goodness_of_fit_ref 1.022
_refine_ls_hydrogen_treatment riding
_refine_ls_matrix_type full
_refine_ls_number_parameters 1009
_refine_ls_number_reflns 16688
_refine_ls_number_restraints 0
_refine_ls_restrained_S_all 1.022
_refine_ls_R_factor_all 0.0344
_refine_ls_R_factor_gt 0.0307
_refine_ls_shift/su_max 0.002
_refine_ls_shift/su_mean 0.000
_refine_ls_structure_factor_coef Fsqd
_refine_ls_weighting_details 'calc w=1/[\s^2^(Fo^2^)+(0.0370P)^2^+4.4941P] where P=(Fo^2^+2Fc^2^)/3'
_refine_ls_weighting_scheme calc
_refine_ls_wR_factor_gt 0.0763
_refine_ls_wR_factor_ref 0.0788
_reflns_number_gt 15160
_reflns_number_total 16688
_reflns_threshold_expression >2sigma(I)
_cod_data_source_file c5dt04288g2.cif
_cod_data_source_block pt0063
_cod_depositor_comments
;
The following automatic conversions were performed:

'_symmetry_cell_setting' value 'Triclinic' changed to 'triclinic'
according to
/usr/data/users/saulius/crontab/automatic-downloads/rss-feeds/RSC/lib/dictionaries/cif_core.dic
dictionary named 'cif_core.dic' version 2.4.2 from 2011-04-26.

Automatic conversion script
Id: cif_fix_values 4268 2015-11-12 08:31:59Z antanas 

 Adding full bibliography for 7038007--7038015.cif.
;
_cod_original_cell_volume 4243.17(18)
_cod_original_sg_symbol_H-M P-1
_cod_original_formula_sum 'C43.50 H44 Br2 Cl3 N4 Ni O2.50'
_cod_database_code 7038009

loop_
_symmetry_equiv_pos_as_xyz
'x, y, z'
'-x, -y, -z'

loop_
_atom_site_label
_atom_site_type_symbol
_atom_site_fract_x
_atom_site_fract_y
_atom_site_fract_z
_atom_site_U_iso_or_equiv
_atom_site_adp_type
_atom_site_occupancy
_atom_site_symmetry_multiplicity
_atom_site_calc_flag
_atom_site_refinement_flags
Ni1 Ni 0.55856(3) 0.25637(2) 0.404301(18) 0.01293(8) Uani 1 1 d .
O11 O 0.62904(11) 0.35831(10) 0.35429(8) 0.0166(3) Uani 1 1 d .
C11 C 0.58213(15) 0.38900(14) 0.31342(11) 0.0133(4) Uani 1 1 d .
C21 C 0.63283(16) 0.47897(14) 0.30167(11) 0.0159(4) Uani 1 1 d .
Br1 Br 0.768842(17) 0.551957(16) 0.353169(14) 0.02466(6) Uani 1 1 d .
C31 C 0.58730(16) 0.51673(14) 0.25933(11) 0.0166(4) Uani 1 1 d .
H31 H 0.6253 0.5774 0.2551 0.020 Uiso 1 1 calc R
C41 C 0.48484(16) 0.46687(14) 0.22199(11) 0.0156(4) Uani 1 1 d .
C411 C 0.43620(17) 0.51377(15) 0.17848(12) 0.0189(4) Uani 1 1 d .
C421 C 0.4344(2) 0.59252(18) 0.22622(14) 0.0278(5) Uani 1 1 d .
H42A H 0.4034 0.6227 0.1985 0.042 Uiso 1 1 calc R
H42B H 0.5052 0.6352 0.2488 0.042 Uiso 1 1 calc R
H42C H 0.3935 0.5699 0.2618 0.042 Uiso 1 1 calc R
C431 C 0.50031(18) 0.55179(16) 0.12336(12) 0.0219(5) Uani 1 1 d .
H43A H 0.4683 0.5817 0.0961 0.033 Uiso 1 1 calc R
H43B H 0.5029 0.5028 0.0924 0.033 Uiso 1 1 calc R
H43C H 0.5706 0.5951 0.1464 0.033 Uiso 1 1 calc R
C441 C 0.32588(18) 0.45016(18) 0.14150(15) 0.0308(6) Uani 1 1 d .
H44A H 0.2974 0.4826 0.1144 0.046 Uiso 1 1 calc R
H44B H 0.2832 0.4268 0.1761 0.046 Uiso 1 1 calc R
H44C H 0.3262 0.4002 0.1103 0.046 Uiso 1 1 calc R
C51 C 0.43362(16) 0.37960(14) 0.23118(11) 0.0153(4) Uani 1 1 d .
H51 H 0.3653 0.3441 0.2058 0.018 Uiso 1 1 calc R
C61 C 0.47724(16) 0.34003(14) 0.27642(11) 0.0136(4) Uani 1 1 d .
C71 C 0.40855(16) 0.25154(14) 0.28518(10) 0.0133(4) Uani 1 1 d .
H71 H 0.3440 0.2215 0.2540 0.016 Uiso 1 1 calc R
N81 N 0.42704(13) 0.20908(11) 0.33194(9) 0.0131(3) Uani 1 1 d .
C91 C 0.34697(16) 0.12729(14) 0.34125(11) 0.0140(4) Uani 1 1 d .
C101 C 0.37079(16) 0.09592(14) 0.40218(11) 0.0147(4) Uani 1 1 d .
N111 N 0.46628(14) 0.14517(12) 0.44399(9) 0.0161(4) Uani 1 1 d .
C121 C 0.48800(18) 0.11850(15) 0.50153(12) 0.0201(5) Uani 1 1 d .
H121 H 0.5540 0.1532 0.5304 0.024 Uiso 1 1 calc R
C131 C 0.41833(19) 0.04128(16) 0.52225(12) 0.0236(5) Uani 1 1 d .
H131 H 0.4370 0.0248 0.5643 0.028 Uiso 1 1 calc R
C141 C 0.32314(18) -0.00976(15) 0.48073(12) 0.0217(5) Uani 1 1 d .
H141 H 0.2753 -0.0624 0.4936 0.026 Uiso 1 1 calc R
C151 C 0.29660(17) 0.01647(14) 0.41859(11) 0.0175(4) Uani 1 1 d .
C161 C 0.19916(17) -0.03095(14) 0.37362(12) 0.0184(4) Uani 1 1 d .
H161 H 0.1489 -0.0849 0.3833 0.022 Uiso 1 1 calc R
C171 C 0.17755(17) 0.00114(14) 0.31613(11) 0.0175(4) Uani 1 1 d .
H171 H 0.1115 -0.0307 0.2867 0.021 Uiso 1 1 calc R
C181 C 0.25077(16) 0.08010(14) 0.29951(11) 0.0154(4) Uani 1 1 d .
H181 H 0.2337 0.1008 0.2593 0.018 Uiso 1 1 calc R
O12 O 0.61826(11) 0.17752(10) 0.35847(8) 0.0166(3) Uani 1 1 d .
C12 C 0.69976(16) 0.17123(14) 0.38288(10) 0.0140(4) Uani 1 1 d .
C22 C 0.72295(16) 0.10146(14) 0.35251(11) 0.0153(4) Uani 1 1 d .
Br2 Br 0.620428(17) 0.011849(15) 0.279429(12) 0.01928(6) Uani 1 1 d .
C32 C 0.81297(17) 0.09517(15) 0.37201(11) 0.0169(4) Uani 1 1 d .
H32 H 0.8225 0.0473 0.3483 0.020 Uiso 1 1 calc R
C42 C 0.89174(16) 0.15825(15) 0.42645(11) 0.0167(4) Uani 1 1 d .
C412 C 0.99422(17) 0.15430(16) 0.44797(12) 0.0202(5) Uani 1 1 d .
C422 C 1.00978(19) 0.08853(18) 0.39466(13) 0.0256(5) Uani 1 1 d .
H42D H 1.0759 0.0880 0.4105 0.038 Uiso 1 1 calc R
H42E H 1.0099 0.1074 0.3495 0.038 Uiso 1 1 calc R
H42F H 0.9534 0.0282 0.3900 0.038 Uiso 1 1 calc R
C432 C 1.08502(18) 0.24772(18) 0.45476(14) 0.0291(6) Uani 1 1 d .
H43D H 1.1503 0.2448 0.4686 0.044 Uiso 1 1 calc R
H43E H 1.0785 0.2904 0.4901 0.044 Uiso 1 1 calc R
H43F H 1.0841 0.2674 0.4099 0.044 Uiso 1 1 calc R
C442 C 0.9962(2) 0.1240(2) 0.51821(14) 0.0342(6) Uani 1 1 d .
H44D H 1.0617 0.1214 0.5320 0.051 Uiso 1 1 calc R
H44E H 0.9387 0.0644 0.5141 0.051 Uiso 1 1 calc R
H44F H 0.9896 0.1667 0.5534 0.051 Uiso 1 1 calc R
C52 C 0.87001(16) 0.22333(15) 0.46032(11) 0.0171(4) Uani 1 1 d .
H52 H 0.9201 0.2654 0.4985 0.021 Uiso 1 1 calc R
C62 C 0.77774(16) 0.23130(14) 0.44174(11) 0.0154(4) Uani 1 1 d .
C72 C 0.76861(16) 0.30233(14) 0.48425(11) 0.0150(4) Uani 1 1 d .
H72 H 0.8269 0.3414 0.5191 0.018 Uiso 1 1 calc R
N82 N 0.68847(13) 0.31846(12) 0.47976(9) 0.0147(3) Uani 1 1 d .
C92 C 0.68907(17) 0.38944(14) 0.52697(11) 0.0153(4) Uani 1 1 d .
C102 C 0.59166(17) 0.39204(14) 0.52409(11) 0.0158(4) Uani 1 1 d .
N112 N 0.51200(14) 0.33408(12) 0.47178(9) 0.0155(4) Uani 1 1 d .
C122 C 0.42044(17) 0.33328(15) 0.47003(12) 0.0199(5) Uani 1 1 d .
H122 H 0.3655 0.2935 0.4333 0.024 Uiso 1 1 calc R
C132 C 0.40029(18) 0.38845(16) 0.51980(13) 0.0245(5) Uani 1 1 d .
H132 H 0.3326 0.3838 0.5177 0.029 Uiso 1 1 calc R
C142 C 0.47957(18) 0.44879(16) 0.57109(12) 0.0229(5) Uani 1 1 d .
H142 H 0.4678 0.4875 0.6045 0.027 Uiso 1 1 calc R
C152 C 0.57956(18) 0.45321(15) 0.57408(11) 0.0189(4) Uani 1 1 d .
C162 C 0.66703(19) 0.51641(15) 0.62334(12) 0.0215(5) Uani 1 1 d .
H162 H 0.6604 0.5580 0.6572 0.026 Uiso 1 1 calc R
C172 C 0.76126(18) 0.51729(15) 0.62194(12) 0.0225(5) Uani 1 1 d .
H172 H 0.8203 0.5617 0.6537 0.027 Uiso 1 1 calc R
C182 C 0.77258(17) 0.45380(15) 0.57456(12) 0.0195(4) Uani 1 1 d .
H182 H 0.8388 0.4553 0.5754 0.023 Uiso 1 1 calc R
Ni2 Ni 0.24068(3) 0.07259(2) 0.086629(17) 0.01111(7) Uani 1 1 d .
O13 O 0.14859(11) -0.03940(10) 0.12156(7) 0.0142(3) Uani 1 1 d .
C13 C 0.17892(16) -0.08420(14) 0.15895(10) 0.0132(4) Uani 1 1 d .
C23 C 0.10658(16) -0.16340(14) 0.17861(11) 0.0152(4) Uani 1 1 d .
Br3 Br -0.035983(17) -0.191465(16) 0.157128(13) 0.02220(6) Uani 1 1 d .
C33 C 0.13337(17) -0.21633(14) 0.21642(11) 0.0167(4) Uani 1 1 d .
H33 H 0.0805 -0.2683 0.2267 0.020 Uiso 1 1 calc R
C43 C 0.23772(17) -0.19534(14) 0.24043(11) 0.0163(4) Uani 1 1 d .
C413 C 0.26377(18) -0.25569(15) 0.28379(12) 0.0198(5) Uani 1 1 d .
C423 C 0.3803(2) -0.22661(17) 0.29961(14) 0.0274(5) Uani 1 1 d .
H42G H 0.3941 -0.2666 0.3272 0.041 Uiso 1 1 calc R
H42H H 0.4158 -0.1649 0.3259 0.041 Uiso 1 1 calc R
H42I H 0.4055 -0.2297 0.2558 0.041 Uiso 1 1 calc R
C433 C 0.2263(2) -0.24988(19) 0.35319(13) 0.0326(6) Uani 1 1 d .
H43G H 0.2424 -0.2884 0.3812 0.049 Uiso 1 1 calc R
H43H H 0.1514 -0.2698 0.3440 0.049 Uiso 1 1 calc R
H43I H 0.2612 -0.1877 0.3786 0.049 Uiso 1 1 calc R
C443 C 0.20863(19) -0.35339(15) 0.24460(13) 0.0242(5) Uani 1 1 d .
H44G H 0.2255 -0.3915 0.2726 0.036 Uiso 1 1 calc R
H44H H 0.2314 -0.3576 0.2000 0.036 Uiso 1 1 calc R
H44I H 0.1338 -0.3734 0.2362 0.036 Uiso 1 1 calc R
C53 C 0.31021(17) -0.11763(15) 0.22581(11) 0.0166(4) Uani 1 1 d .
H53 H 0.3811 -0.1007 0.2425 0.020 Uiso 1 1 calc R
C63 C 0.28463(16) -0.06149(14) 0.18711(11) 0.0147(4) Uani 1 1 d .
C73 C 0.37046(16) 0.02087(14) 0.18293(11) 0.0148(4) Uani 1 1 d .
H73 H 0.4372 0.0294 0.2036 0.018 Uiso 1 1 calc R
N83 N 0.36591(13) 0.08464(12) 0.15369(9) 0.0128(3) Uani 1 1 d .
C93 C 0.45871(15) 0.16183(14) 0.15396(10) 0.0133(4) Uani 1 1 d .
C103 C 0.45044(16) 0.21586(14) 0.10521(10) 0.0135(4) Uani 1 1 d .
N113 N 0.35553(13) 0.19073(12) 0.06563(9) 0.0139(3) Uani 1 1 d .
C123 C 0.34625(17) 0.24131(15) 0.02141(11) 0.0175(4) Uani 1 1 d .
H123 H 0.2800 0.2240 -0.0058 0.021 Uiso 1 1 calc R
C133 C 0.42981(18) 0.31972(16) 0.01259(12) 0.0221(5) Uani 1 1 d .
H133 H 0.4197 0.3542 -0.0198 0.027 Uiso 1 1 calc R
C143 C 0.52495(17) 0.34545(15) 0.05096(12) 0.0210(5) Uani 1 1 d .
H143 H 0.5822 0.3977 0.0450 0.025 Uiso 1 1 calc R
C153 C 0.53860(16) 0.29427(14) 0.09987(11) 0.0159(4) Uani 1 1 d .
C163 C 0.63398(16) 0.31726(15) 0.14343(12) 0.0192(4) Uani 1 1 d .
H163 H 0.6942 0.3682 0.1393 0.023 Uiso 1 1 calc R
C173 C 0.63975(16) 0.26634(15) 0.19161(12) 0.0190(4) Uani 1 1 d .
H173 H 0.7039 0.2833 0.2214 0.023 Uiso 1 1 calc R
C183 C 0.55207(16) 0.18914(14) 0.19788(11) 0.0156(4) Uani 1 1 d .
H183 H 0.5574 0.1558 0.2326 0.019 Uiso 1 1 calc R
O14 O 0.19286(11) 0.14744(9) 0.15190(7) 0.0136(3) Uani 1 1 d .
C14 C 0.14025(15) 0.18848(13) 0.13190(11) 0.0127(4) Uani 1 1 d .
C24 C 0.12092(16) 0.24819(14) 0.18003(11) 0.0153(4) Uani 1 1 d .
Br4 Br 0.163308(17) 0.255119(15) 0.276685(11) 0.01771(5) Uani 1 1 d .
C34 C 0.07091(16) 0.29781(14) 0.16156(12) 0.0168(4) Uani 1 1 d .
H34 H 0.0625 0.3367 0.1969 0.020 Uiso 1 1 calc R
C44 C 0.03175(16) 0.29250(15) 0.09152(12) 0.0179(4) Uani 1 1 d .
C414 C -0.02042(17) 0.35104(15) 0.07111(13) 0.0210(5) Uani 1 1 d .
C424 C 0.0530(2) 0.44984(17) 0.09953(19) 0.0407(7) Uani 1 1 d .
H42J H 0.0194 0.4869 0.0863 0.061 Uiso 1 1 calc R
H42K H 0.1162 0.4663 0.0802 0.061 Uiso 1 1 calc R
H42L H 0.0704 0.4597 0.1504 0.061 Uiso 1 1 calc R
C434 C -0.0495(2) 0.3386(2) -0.00790(14) 0.0345(6) Uani 1 1 d .
H43J H -0.0822 0.3771 -0.0191 0.052 Uiso 1 1 calc R
H43K H -0.0979 0.2758 -0.0270 0.052 Uiso 1 1 calc R
H43L H 0.0129 0.3549 -0.0283 0.052 Uiso 1 1 calc R
C444 C -0.11935(18) 0.32548(17) 0.10145(13) 0.0250(5) Uani 1 1 d .
H44J H -0.1525 0.3630 0.0885 0.038 Uiso 1 1 calc R
H44K H -0.1020 0.3348 0.1523 0.038 Uiso 1 1 calc R
H44L H -0.1668 0.2623 0.0829 0.038 Uiso 1 1 calc R
C54 C 0.04087(16) 0.23057(14) 0.04366(11) 0.0164(4) Uani 1 1 d .
H54 H 0.0112 0.2223 -0.0038 0.020 Uiso 1 1 calc R
C64 C 0.09221(15) 0.17855(14) 0.06160(11) 0.0141(4) Uani 1 1 d .
C74 C 0.08856(16) 0.11505(14) 0.00479(11) 0.0143(4) Uani 1 1 d .
H74 H 0.0476 0.1096 -0.0384 0.017 Uiso 1 1 calc R
N84 N 0.13499(13) 0.06403(11) 0.00565(9) 0.0119(3) Uani 1 1 d .
C94 C 0.13111(16) 0.01257(13) -0.05807(11) 0.0131(4) Uani 1 1 d .
C104 C 0.20801(15) -0.01888(13) -0.05749(11) 0.0135(4) Uani 1 1 d .
N114 N 0.27207(13) -0.00280(11) 0.00440(9) 0.0136(3) Uani 1 1 d .
C124 C 0.34447(17) -0.03091(15) 0.00540(12) 0.0178(4) Uani 1 1 d .
H124 H 0.3887 -0.0201 0.0485 0.021 Uiso 1 1 calc R
C134 C 0.35925(17) -0.07612(15) -0.05432(12) 0.0208(5) Uani 1 1 d .
H134 H 0.4128 -0.0945 -0.0513 0.025 Uiso 1 1 calc R
C144 C 0.29577(17) -0.09308(15) -0.11654(12) 0.0202(5) Uani 1 1 d .
H144 H 0.3046 -0.1235 -0.1573 0.024 Uiso 1 1 calc R
C154 C 0.21666(17) -0.06499(14) -0.11982(11) 0.0168(4) Uani 1 1 d .
C164 C 0.14639(17) -0.08078(15) -0.18206(11) 0.0194(4) Uani 1 1 d .
H164 H 0.1518 -0.1107 -0.2244 0.023 Uiso 1 1 calc R
C174 C 0.07097(17) -0.05275(14) -0.18072(11) 0.0188(4) Uani 1 1 d .
H174 H 0.0232 -0.0649 -0.2224 0.023 Uiso 1 1 calc R
C184 C 0.06205(16) -0.00627(14) -0.11925(11) 0.0152(4) Uani 1 1 d .
H184 H 0.0086 0.0121 -0.1198 0.018 Uiso 1 1 calc R
C15 C 0.6818(4) 0.8122(3) 0.3834(2) 0.0748(13) Uani 1 1 d .
H15A H 0.7085 0.8247 0.4335 0.112 Uiso 1 1 calc R
H15B H 0.6099 0.7658 0.3731 0.112 Uiso 1 1 calc R
H15C H 0.6847 0.8670 0.3689 0.112 Uiso 1 1 calc R
C25 C 0.7474(4) 0.7795(3) 0.3437(2) 0.0707(13) Uani 1 1 d .
H25A H 0.8199 0.8265 0.3552 0.085 Uiso 1 1 calc R
H25B H 0.7458 0.7254 0.3600 0.085 Uiso 1 1 calc R
O35 O 0.7149(2) 0.75879(14) 0.27098(12) 0.0510(6) Uani 1 1 d .
C45 C 0.7444(3) 0.8368(2) 0.23991(17) 0.0419(7) Uani 1 1 d .
H45A H 0.8205 0.8721 0.2500 0.050 Uiso 1 1 calc R
H45B H 0.7138 0.8752 0.2592 0.050 Uiso 1 1 calc R
C55 C 0.70626(19) 0.80699(16) 0.16319(13) 0.0262(5) Uani 1 1 d .
H55A H 0.7257 0.8596 0.1409 0.039 Uiso 1 1 calc R
H55B H 0.6308 0.7725 0.1537 0.039 Uiso 1 1 calc R
H55C H 0.7372 0.7693 0.1446 0.039 Uiso 1 1 calc R
C16 C 0.3359(2) -0.2283(2) 0.06684(17) 0.0396(7) Uani 1 1 d .
H16A H 0.2965 -0.2125 0.0993 0.048 Uiso 1 1 calc R
H16B H 0.3114 -0.2211 0.0200 0.048 Uiso 1 1 calc R
Cl16 Cl 0.46864(6) -0.15364(6) 0.09367(5) 0.04898(19) Uani 1 1 d .
Cl26 Cl 0.31049(6) -0.34045(5) 0.06427(4) 0.04329(17) Uani 1 1 d .
C17 C 0.7796(2) 0.57827(18) 0.15449(16) 0.0353(6) Uani 1 1 d .
H17A H 0.7969 0.6374 0.1828 0.042 Uiso 1 1 calc R
H17B H 0.7169 0.5332 0.1672 0.042 Uiso 1 1 calc R
Cl17 Cl 0.88297(5) 0.55059(5) 0.17338(5) 0.04425(17) Uani 1 1 d .
Cl27 Cl 0.75396(5) 0.58190(5) 0.06499(4) 0.04307(17) Uani 1 1 d .
C18 C 0.86714(19) 0.39601(19) 0.33771(13) 0.0283(5) Uani 1 1 d .
H18A H 0.8650 0.4339 0.3033 0.034 Uiso 1 1 calc R
H18B H 0.7957 0.3615 0.3451 0.034 Uiso 1 1 calc R
Cl18 Cl 0.94593(5) 0.46540(5) 0.41744(3) 0.03594(15) Uani 1 1 d .
Cl28 Cl 0.91465(5) 0.32073(5) 0.30444(3) 0.03634(15) Uani 1 1 d .

loop_
_atom_site_aniso_label
_atom_site_aniso_U_11
_atom_site_aniso_U_22
_atom_site_aniso_U_33
_atom_site_aniso_U_23
_atom_site_aniso_U_13
_atom_site_aniso_U_12
Ni1 0.01299(17) 0.01436(17) 0.01166(17) 0.00115(14) 0.00012(13) 0.00717(14)
O11 0.0144(7) 0.0186(7) 0.0170(7) 0.0044(6) 0.0004(6) 0.0080(6)
C11 0.0133(9) 0.0154(10) 0.0134(10) 0.0015(8) 0.0042(8) 0.0082(8)
C21 0.0118(9) 0.0147(10) 0.0183(10) 0.0002(8) 0.0013(8) 0.0043(8)
Br1 0.01502(11) 0.01875(12) 0.03331(14) 0.00283(10) -0.00392(9) 0.00374(9)
C31 0.0166(10) 0.0140(10) 0.0201(11) 0.0040(8) 0.0058(8) 0.0068(8)
C41 0.0151(10) 0.0179(10) 0.0176(10) 0.0056(8) 0.0045(8) 0.0099(8)
C411 0.0171(10) 0.0205(11) 0.0224(11) 0.0099(9) 0.0050(9) 0.0096(9)
C421 0.0352(14) 0.0320(13) 0.0313(13) 0.0133(11) 0.0114(11) 0.0259(12)
C431 0.0229(11) 0.0243(12) 0.0239(12) 0.0112(10) 0.0074(9) 0.0130(10)
C441 0.0181(11) 0.0311(13) 0.0439(15) 0.0235(12) -0.0004(11) 0.0090(10)
C51 0.0144(10) 0.0169(10) 0.0158(10) 0.0033(8) 0.0019(8) 0.0083(8)
C61 0.0147(10) 0.0140(10) 0.0131(10) 0.0017(8) 0.0026(8) 0.0076(8)
C71 0.0137(9) 0.0153(10) 0.0117(9) 0.0010(8) 0.0013(8) 0.0077(8)
N81 0.0142(8) 0.0126(8) 0.0129(8) 0.0015(7) 0.0021(7) 0.0068(7)
C91 0.0153(10) 0.0126(10) 0.0146(10) 0.0013(8) 0.0032(8) 0.0070(8)
C101 0.0164(10) 0.0149(10) 0.0137(10) 0.0007(8) 0.0027(8) 0.0082(8)
N111 0.0184(9) 0.0178(9) 0.0133(8) 0.0018(7) 0.0006(7) 0.0100(7)
C121 0.0232(11) 0.0218(11) 0.0159(10) 0.0035(9) -0.0013(9) 0.0117(9)
C131 0.0303(12) 0.0263(12) 0.0180(11) 0.0092(9) 0.0026(9) 0.0153(10)
C141 0.0269(12) 0.0190(11) 0.0203(11) 0.0089(9) 0.0076(9) 0.0091(9)
C151 0.0223(11) 0.0152(10) 0.0175(10) 0.0033(8) 0.0065(9) 0.0100(9)
C161 0.0192(10) 0.0143(10) 0.0213(11) 0.0022(9) 0.0074(9) 0.0064(8)
C171 0.0168(10) 0.0154(10) 0.0185(10) -0.0015(8) 0.0031(8) 0.0067(8)
C181 0.0182(10) 0.0156(10) 0.0137(10) 0.0013(8) 0.0024(8) 0.0093(8)
O12 0.0176(7) 0.0199(8) 0.0141(7) -0.0001(6) -0.0015(6) 0.0119(6)
C12 0.0154(10) 0.0175(10) 0.0102(9) 0.0032(8) 0.0019(8) 0.0083(8)
C22 0.0152(10) 0.0160(10) 0.0130(10) 0.0015(8) -0.0008(8) 0.0066(8)
Br2 0.01776(11) 0.01859(11) 0.02003(11) -0.00236(9) -0.00262(9) 0.00984(9)
C32 0.0200(10) 0.0178(10) 0.0168(10) 0.0042(8) 0.0042(8) 0.0115(9)
C42 0.0157(10) 0.0226(11) 0.0153(10) 0.0061(9) 0.0026(8) 0.0111(9)
C412 0.0180(11) 0.0310(12) 0.0166(11) 0.0053(9) 0.0024(8) 0.0155(10)
C422 0.0217(11) 0.0342(13) 0.0269(12) 0.0026(10) 0.0027(10) 0.0195(10)
C432 0.0159(11) 0.0351(14) 0.0332(14) -0.0008(11) 0.0024(10) 0.0110(10)
C442 0.0318(14) 0.0608(19) 0.0248(13) 0.0178(13) 0.0074(11) 0.0315(14)
C52 0.0144(10) 0.0216(11) 0.0136(10) 0.0027(8) -0.0005(8) 0.0075(9)
C62 0.0153(10) 0.0180(10) 0.0133(10) 0.0037(8) 0.0015(8) 0.0078(8)
C72 0.0147(10) 0.0171(10) 0.0108(9) 0.0016(8) -0.0015(8) 0.0061(8)
N82 0.0159(8) 0.0155(9) 0.0126(8) 0.0019(7) 0.0012(7) 0.0074(7)
C92 0.0198(10) 0.0145(10) 0.0130(10) 0.0031(8) 0.0022(8) 0.0090(8)
C102 0.0203(10) 0.0150(10) 0.0138(10) 0.0041(8) 0.0033(8) 0.0090(8)
N112 0.0159(8) 0.0150(9) 0.0162(9) 0.0017(7) 0.0021(7) 0.0081(7)
C122 0.0157(10) 0.0209(11) 0.0220(11) 0.0006(9) 0.0014(9) 0.0086(9)
C132 0.0205(11) 0.0262(12) 0.0311(13) 0.0038(10) 0.0091(10) 0.0136(10)
C142 0.0256(12) 0.0215(11) 0.0243(12) 0.0007(9) 0.0090(10) 0.0130(10)
C152 0.0242(11) 0.0183(11) 0.0168(10) 0.0032(9) 0.0053(9) 0.0115(9)
C162 0.0297(12) 0.0176(11) 0.0163(11) -0.0013(9) 0.0026(9) 0.0113(10)
C172 0.0245(12) 0.0179(11) 0.0202(11) -0.0019(9) -0.0032(9) 0.0082(9)
C182 0.0200(11) 0.0187(11) 0.0187(11) 0.0018(9) -0.0004(9) 0.0091(9)
Ni2 0.01083(16) 0.01167(16) 0.01073(16) 0.00211(13) 0.00018(13) 0.00537(13)
O13 0.0125(7) 0.0150(7) 0.0150(7) 0.0053(6) 0.0003(5) 0.0060(6)
C13 0.0162(10) 0.0127(9) 0.0107(9) 0.0003(8) 0.0009(8) 0.0073(8)
C23 0.0128(9) 0.0146(10) 0.0145(10) 0.0010(8) -0.0012(8) 0.0040(8)
Br3 0.01325(11) 0.02169(12) 0.02907(13) 0.01317(10) 0.00024(9) 0.00414(9)
C33 0.0203(10) 0.0130(10) 0.0150(10) 0.0032(8) 0.0022(8) 0.0058(8)
C43 0.0221(11) 0.0155(10) 0.0127(10) 0.0018(8) -0.0005(8) 0.0109(9)
C413 0.0289(12) 0.0178(11) 0.0165(11) 0.0060(9) 0.0021(9) 0.0136(9)
C423 0.0307(13) 0.0227(12) 0.0310(13) 0.0093(10) -0.0053(10) 0.0156(10)
C433 0.0563(17) 0.0382(15) 0.0198(12) 0.0131(11) 0.0100(12) 0.0338(14)
C443 0.0276(12) 0.0163(11) 0.0299(13) 0.0073(10) 0.0025(10) 0.0109(10)
C53 0.0165(10) 0.0189(10) 0.0155(10) 0.0021(8) -0.0011(8) 0.0102(9)
C63 0.0164(10) 0.0147(10) 0.0130(10) 0.0022(8) 0.0006(8) 0.0076(8)
C73 0.0132(9) 0.0177(10) 0.0135(10) 0.0018(8) -0.0004(8) 0.0081(8)
N83 0.0127(8) 0.0145(8) 0.0108(8) 0.0018(7) 0.0013(6) 0.0061(7)
C93 0.0124(9) 0.0138(10) 0.0130(9) -0.0009(8) 0.0029(8) 0.0058(8)
C103 0.0137(9) 0.0143(10) 0.0125(9) -0.0002(8) 0.0019(8) 0.0070(8)
N113 0.0136(8) 0.0150(8) 0.0131(8) 0.0030(7) 0.0028(7) 0.0062(7)
C123 0.0171(10) 0.0188(11) 0.0160(10) 0.0049(8) 0.0020(8) 0.0072(9)
C133 0.0245(11) 0.0208(11) 0.0221(11) 0.0106(9) 0.0067(9) 0.0087(9)
C143 0.0189(11) 0.0168(10) 0.0255(12) 0.0057(9) 0.0090(9) 0.0046(9)
C153 0.0138(10) 0.0134(10) 0.0182(10) -0.0008(8) 0.0051(8) 0.0045(8)
C163 0.0128(10) 0.0155(10) 0.0255(11) -0.0013(9) 0.0044(9) 0.0039(8)
C173 0.0126(10) 0.0197(11) 0.0219(11) -0.0040(9) -0.0007(8) 0.0076(9)
C183 0.0155(10) 0.0162(10) 0.0153(10) -0.0009(8) 0.0004(8) 0.0089(8)
O14 0.0144(7) 0.0144(7) 0.0128(7) 0.0013(6) 0.0004(5) 0.0080(6)
C14 0.0116(9) 0.0102(9) 0.0148(10) 0.0023(8) 0.0027(8) 0.0034(8)
C24 0.0136(9) 0.0144(10) 0.0150(10) 0.0002(8) 0.0026(8) 0.0041(8)
Br4 0.01862(11) 0.01959(11) 0.01328(10) -0.00175(8) 0.00099(8) 0.00872(9)
C34 0.0145(10) 0.0139(10) 0.0223(11) 0.0012(8) 0.0051(8) 0.0065(8)
C44 0.0152(10) 0.0167(10) 0.0254(11) 0.0073(9) 0.0072(9) 0.0086(8)
C414 0.0197(11) 0.0185(11) 0.0310(13) 0.0086(9) 0.0072(9) 0.0127(9)
C424 0.0272(13) 0.0190(13) 0.076(2) 0.0110(13) 0.0008(14) 0.0124(11)
C434 0.0452(16) 0.0496(17) 0.0350(15) 0.0229(13) 0.0154(12) 0.0397(14)
C444 0.0219(11) 0.0308(13) 0.0306(13) 0.0108(11) 0.0074(10) 0.0175(10)
C54 0.0160(10) 0.0189(10) 0.0165(10) 0.0064(8) 0.0014(8) 0.0094(9)
C64 0.0133(9) 0.0140(10) 0.0158(10) 0.0031(8) 0.0020(8) 0.0068(8)
C74 0.0141(9) 0.0166(10) 0.0125(10) 0.0041(8) 0.0000(8) 0.0075(8)
N84 0.0124(8) 0.0123(8) 0.0103(8) 0.0019(6) 0.0012(6) 0.0049(7)
C94 0.0142(9) 0.0103(9) 0.0130(10) 0.0025(8) 0.0018(8) 0.0039(8)
C104 0.0136(9) 0.0113(9) 0.0140(10) 0.0035(8) 0.0022(8) 0.0039(8)
N114 0.0140(8) 0.0127(8) 0.0145(8) 0.0027(7) 0.0019(7) 0.0063(7)
C124 0.0163(10) 0.0185(10) 0.0212(11) 0.0051(9) 0.0035(8) 0.0097(9)
C134 0.0204(11) 0.0205(11) 0.0260(12) 0.0041(9) 0.0071(9) 0.0128(9)
C144 0.0234(11) 0.0177(11) 0.0212(11) 0.0008(9) 0.0087(9) 0.0103(9)
C154 0.0185(10) 0.0125(10) 0.0173(10) 0.0021(8) 0.0040(8) 0.0049(8)
C164 0.0236(11) 0.0180(10) 0.0120(10) -0.0010(8) 0.0033(8) 0.0059(9)
C174 0.0198(11) 0.0160(10) 0.0136(10) 0.0018(8) -0.0013(8) 0.0027(9)
C184 0.0142(10) 0.0132(10) 0.0148(10) 0.0029(8) -0.0002(8) 0.0037(8)
C15 0.112(4) 0.075(3) 0.055(2) 0.019(2) 0.020(2) 0.055(3)
C25 0.102(3) 0.045(2) 0.059(2) -0.0041(18) -0.029(2) 0.041(2)
O35 0.0709(16) 0.0320(11) 0.0452(13) 0.0065(10) -0.0036(11) 0.0221(11)
C45 0.0474(17) 0.0321(15) 0.0466(18) 0.0062(13) 0.0128(14) 0.0174(13)
C55 0.0222(11) 0.0222(12) 0.0265(12) 0.0057(10) 0.0025(10) 0.0029(10)
C16 0.0386(16) 0.0367(15) 0.0442(17) 0.0016(13) -0.0076(13) 0.0226(13)
Cl16 0.0351(4) 0.0529(4) 0.0576(5) 0.0068(4) -0.0050(3) 0.0227(3)
Cl26 0.0495(4) 0.0445(4) 0.0575(4) 0.0285(4) 0.0243(4) 0.0326(3)
C17 0.0295(13) 0.0244(13) 0.0508(17) 0.0036(12) 0.0184(12) 0.0091(11)
Cl17 0.0321(3) 0.0323(3) 0.0692(5) 0.0076(3) 0.0152(3) 0.0141(3)
Cl27 0.0290(3) 0.0389(4) 0.0486(4) 0.0029(3) 0.0101(3) 0.0039(3)
C18 0.0232(12) 0.0399(15) 0.0218(12) 0.0035(11) -0.0003(10) 0.0158(11)
Cl18 0.0216(3) 0.0463(4) 0.0285(3) 0.0026(3) -0.0030(2) 0.0075(3)
Cl28 0.0413(4) 0.0531(4) 0.0306(3) 0.0141(3) 0.0132(3) 0.0325(3)

loop_
_atom_type_symbol
_atom_type_description
_atom_type_scat_dispersion_real
_atom_type_scat_dispersion_imag
_atom_type_scat_source
C C 0.0181 0.0091 'International Tables Vol C Tables 4.2.6.8 and 6.1.1.4'
H H 0.0000 0.0000 'International Tables Vol C Tables 4.2.6.8 and 6.1.1.4'
N N 0.0311 0.0180 'International Tables Vol C Tables 4.2.6.8 and 6.1.1.4'
O O 0.0492 0.0322 'International Tables Vol C Tables 4.2.6.8 and 6.1.1.4'
Cl Cl 0.3639 0.7018 'International Tables Vol C Tables 4.2.6.8 and 6.1.1.4'
Ni Ni -3.0029 0.5091 'International Tables Vol C Tables 4.2.6.8 and 6.1.1.4'
Br Br -0.6763 1.2805 'International Tables Vol C Tables 4.2.6.8 and 6.1.1.4'

loop_
_geom_angle_atom_site_label_1
_geom_angle_atom_site_label_2
_geom_angle_atom_site_label_3
_geom_angle
O11 Ni1 N81 90.45(7)
O11 Ni1 N82 86.00(7)
N81 Ni1 N82 172.69(7)
O11 Ni1 O12 94.12(6)
N81 Ni1 O12 96.58(6)
N82 Ni1 O12 90.06(7)
O11 Ni1 N111 171.30(7)
N81 Ni1 N111 80.84(7)
N82 Ni1 N111 102.65(7)
O12 Ni1 N111 86.93(7)
O11 Ni1 N112 92.79(7)
N81 Ni1 N112 93.58(7)
N82 Ni1 N112 80.23(7)
O12 Ni1 N112 167.66(7)
N111 Ni1 N112 87.78(7)
C11 O11 Ni1 124.95(13)
O11 C11 C21 120.98(19)
O11 C11 C61 125.20(19)
C21 C11 C61 113.81(18)
C31 C21 C11 124.27(19)
C31 C21 Br1 118.58(16)
C11 C21 Br1 117.02(16)
C21 C31 C41 121.2(2)
C51 C41 C31 116.45(19)
C51 C41 C411 124.56(19)
C31 C41 C411 118.87(19)
C441 C411 C41 111.91(18)
C441 C411 C431 108.4(2)
C41 C411 C431 110.52(18)
C441 C411 C421 108.7(2)
C41 C411 C421 109.32(19)
C431 C411 C421 107.88(19)
C41 C51 C61 123.6(2)
C51 C61 C11 120.65(19)
C51 C61 C71 115.80(18)
C11 C61 C71 123.46(19)
N81 C71 C61 125.84(19)
C71 N81 C91 119.98(18)
C71 N81 Ni1 125.48(14)
C91 N81 Ni1 114.08(13)
C181 C91 N81 126.28(19)
C181 C91 C101 119.12(19)
N81 C91 C101 114.54(18)
N111 C101 C151 121.57(19)
N111 C101 C91 118.18(19)
C151 C101 C91 120.25(19)
C121 N111 C101 118.76(19)
C121 N111 Ni1 129.04(15)
C101 N111 Ni1 112.19(14)
N111 C121 C131 123.3(2)
C141 C131 C121 118.9(2)
C131 C141 C151 119.6(2)
C141 C151 C161 123.3(2)
C141 C151 C101 117.8(2)
C161 C151 C101 118.8(2)
C171 C161 C151 119.9(2)
C161 C171 C181 121.7(2)
C91 C181 C171 120.3(2)
C12 O12 Ni1 127.18(13)
O12 C12 C22 121.74(19)
O12 C12 C62 125.46(19)
C22 C12 C62 112.80(18)
C32 C22 C12 124.85(19)
C32 C22 Br2 118.30(16)
C12 C22 Br2 116.86(15)
C22 C32 C42 121.5(2)
C52 C42 C32 115.69(19)
C52 C42 C412 121.7(2)
C32 C42 C412 122.6(2)
C442 C412 C42 109.37(18)
C442 C412 C422 108.3(2)
C42 C412 C422 112.21(18)
C442 C412 C432 109.2(2)
C42 C412 C432 109.82(19)
C422 C412 C432 107.91(19)
C42 C52 C62 124.1(2)
C52 C62 C72 115.76(19)
C52 C62 C12 120.75(19)
C72 C62 C12 123.49(19)
N82 C72 C62 126.39(19)
C72 N82 C92 120.26(18)
C72 N82 Ni1 126.26(15)
C92 N82 Ni1 113.31(13)
C182 C92 N82 126.6(2)
C182 C92 C102 118.30(19)
N82 C92 C102 115.14(18)
N112 C102 C152 121.8(2)
N112 C102 C92 117.84(19)
C152 C102 C92 120.3(2)
C122 N112 C102 118.52(19)
C122 N112 Ni1 129.66(15)
C102 N112 Ni1 111.82(14)
N112 C122 C132 123.3(2)
C142 C132 C122 119.0(2)
C132 C142 C152 119.5(2)
C162 C152 C102 119.0(2)
C162 C152 C142 123.3(2)
C102 C152 C142 117.7(2)
C172 C162 C152 119.7(2)
C162 C172 C182 121.4(2)
C92 C182 C172 120.9(2)
N84 Ni2 N83 168.46(7)
N84 Ni2 O13 97.61(6)
N83 Ni2 O13 90.04(6)
N84 Ni2 O14 90.28(6)
N83 Ni2 O14 98.49(6)
O13 Ni2 O14 89.16(6)
N84 Ni2 N113 92.53(7)
N83 Ni2 N113 79.97(7)
O13 Ni2 N113 169.86(6)
O14 Ni2 N113 90.54(6)
N84 Ni2 N114 79.55(7)
N83 Ni2 N114 91.43(7)
O13 Ni2 N114 93.37(6)
O14 Ni2 N114 169.76(6)
N113 Ni2 N114 88.70(7)
C13 O13 Ni2 126.54(13)
O13 C13 C23 121.37(18)
O13 C13 C63 125.67(19)
C23 C13 C63 112.93(18)
C33 C23 C13 124.58(19)
C33 C23 Br3 117.67(16)
C13 C23 Br3 117.55(15)
C23 C33 C43 121.5(2)
C53 C43 C33 116.25(19)
C53 C43 C413 124.2(2)
C33 C43 C413 119.50(19)
C423 C413 C43 111.68(19)
C423 C413 C443 108.98(19)
C43 C413 C443 109.94(18)
C423 C413 C433 108.4(2)
C43 C413 C433 108.85(19)
C443 C413 C433 108.9(2)
C43 C53 C63 123.4(2)
C53 C63 C73 115.06(19)
C53 C63 C13 121.20(19)
C73 C63 C13 123.59(19)
N83 C73 C63 126.41(19)
C73 N83 C93 119.19(18)
C73 N83 Ni2 124.78(14)
C93 N83 Ni2 114.40(13)
C183 C93 N83 125.98(19)
C183 C93 C103 119.00(19)
N83 C93 C103 114.98(18)
N113 C103 C153 121.89(19)
N113 C103 C93 117.90(18)
C153 C103 C93 120.20(19)
C123 N113 C103 118.55(18)
C123 N113 Ni2 128.76(15)
C103 N113 Ni2 112.69(13)
N113 C123 C133 123.2(2)
C143 C133 C123 119.2(2)
C133 C143 C153 119.8(2)
C163 C153 C143 123.7(2)
C163 C153 C103 118.9(2)
C143 C153 C103 117.39(19)
C173 C163 C153 120.1(2)
C163 C173 C183 121.2(2)
C93 C183 C173 120.4(2)
C14 O14 Ni2 125.29(13)
O14 C14 C64 125.30(18)
O14 C14 C24 122.09(19)
C64 C14 C24 112.58(18)
C34 C24 C14 124.8(2)
C34 C24 Br4 117.90(16)
C14 C24 Br4 117.30(16)
C24 C34 C44 121.5(2)
C54 C44 C34 116.0(2)
C54 C44 C414 122.9(2)
C34 C44 C414 121.1(2)
C424 C414 C434 108.2(2)
C424 C414 C444 109.4(2)
C434 C414 C444 108.3(2)
C424 C414 C44 109.8(2)
C434 C414 C44 111.63(19)
C444 C414 C44 109.52(18)
C44 C54 C64 123.4(2)
C54 C64 C74 114.53(19)
C54 C64 C14 121.44(19)
C74 C64 C14 124.00(19)
N84 C74 C64 127.18(19)
C74 N84 C94 118.62(18)
C74 N84 Ni2 124.63(14)
C94 N84 Ni2 115.18(13)
C184 C94 N84 125.48(19)
C184 C94 C104 119.18(19)
N84 C94 C104 115.31(18)
N114 C104 C154 121.99(19)
N114 C104 C94 117.85(18)
C154 C104 C94 120.16(19)
C124 N114 C104 118.37(18)
C124 N114 Ni2 129.68(15)
C104 N114 Ni2 111.89(13)
N114 C124 C134 123.3(2)
C144 C134 C124 119.2(2)
C134 C144 C154 119.4(2)
C144 C154 C104 117.8(2)
C144 C154 C164 123.2(2)
C104 C154 C164 119.0(2)
C174 C164 C154 119.7(2)
C164 C174 C184 121.8(2)
C94 C184 C174 120.1(2)
O35 C25 C15 114.1(3)
C25 O35 C45 112.9(3)
O35 C45 C55 108.2(2)
Cl26 C16 Cl16 112.78(16)
Cl17 C17 Cl27 111.15(15)
Cl18 C18 Cl28 111.34(14)

loop_
_geom_bond_atom_site_label_1
_geom_bond_atom_site_label_2
_geom_bond_distance
Ni1 O11 2.0243(15)
Ni1 N81 2.0298(18)
Ni1 N82 2.0402(18)
Ni1 O12 2.0472(15)
Ni1 N111 2.0888(19)
Ni1 N112 2.1142(18)
O11 C11 1.283(3)
C11 C21 1.433(3)
C11 C61 1.437(3)
C21 C31 1.374(3)
C21 Br1 1.902(2)
C31 C41 1.414(3)
C41 C51 1.378(3)
C41 C411 1.531(3)
C411 C441 1.526(3)
C411 C431 1.534(3)
C411 C421 1.538(3)
C51 C61 1.415(3)
C61 C71 1.440(3)
C71 N81 1.300(3)
N81 C91 1.424(3)
C91 C181 1.376(3)
C91 C101 1.430(3)
C101 N111 1.373(3)
C101 C151 1.418(3)
N111 C121 1.320(3)
C121 C131 1.408(3)
C131 C141 1.371(3)
C141 C151 1.415(3)
C151 C161 1.416(3)
C161 C171 1.370(3)
C171 C181 1.409(3)
O12 C12 1.277(3)
C12 C22 1.434(3)
C12 C62 1.444(3)
C22 C32 1.372(3)
C22 Br2 1.905(2)
C32 C42 1.411(3)
C42 C52 1.380(3)
C42 C412 1.532(3)
C412 C442 1.531(3)
C412 C422 1.537(3)
C412 C432 1.539(3)
C52 C62 1.415(3)
C62 C72 1.435(3)
C72 N82 1.299(3)
N82 C92 1.416(3)
C92 C182 1.377(3)
C92 C102 1.431(3)
C102 N112 1.368(3)
C102 C152 1.416(3)
N112 C122 1.322(3)
C122 C132 1.408(3)
C132 C142 1.366(3)
C142 C152 1.418(3)
C152 C162 1.415(3)
C162 C172 1.368(3)
C172 C182 1.407(3)
Ni2 N84 2.0270(17)
Ni2 N83 2.0398(17)
Ni2 O13 2.0461(14)
Ni2 O14 2.0682(14)
Ni2 N113 2.1066(17)
Ni2 N114 2.1456(17)
O13 C13 1.280(3)
C13 C23 1.434(3)
C13 C63 1.438(3)
C23 C33 1.370(3)
C23 Br3 1.902(2)
C33 C43 1.410(3)
C43 C53 1.374(3)
C43 C413 1.534(3)
C413 C423 1.531(3)
C413 C443 1.536(3)
C413 C433 1.538(3)
C53 C63 1.417(3)
C63 C73 1.436(3)
C73 N83 1.296(3)
N83 C93 1.418(3)
C93 C183 1.380(3)
C93 C103 1.425(3)
C103 N113 1.366(3)
C103 C153 1.421(3)
N113 C123 1.320(3)
C123 C133 1.409(3)
C133 C143 1.357(3)
C143 C153 1.415(3)
C153 C163 1.413(3)
C163 C173 1.368(3)
C173 C183 1.412(3)
O14 C14 1.287(3)
C14 C64 1.432(3)
C14 C24 1.433(3)
C24 C34 1.370(3)
C24 Br4 1.905(2)
C34 C44 1.406(3)
C44 C54 1.377(3)
C44 C414 1.535(3)
C414 C424 1.528(3)
C414 C434 1.528(4)
C414 C444 1.534(3)
C54 C64 1.417(3)
C64 C74 1.429(3)
C74 N84 1.296(3)
N84 C94 1.416(3)
C94 C184 1.384(3)
C94 C104 1.424(3)
C104 N114 1.367(3)
C104 C154 1.419(3)
N114 C124 1.323(3)
C124 C134 1.410(3)
C134 C144 1.365(3)
C144 C154 1.414(3)
C154 C164 1.420(3)
C164 C174 1.366(3)
C174 C184 1.409(3)
C15 C25 1.529(6)
C25 O35 1.407(4)
O35 C45 1.432(4)
C45 C55 1.492(4)
C16 Cl26 1.749(3)
C16 Cl16 1.768(3)
C17 Cl17 1.766(3)
C17 Cl27 1.772(3)
C18 Cl18 1.772(3)
C18 Cl28 1.775(3)
